data_1563981
loop_
_publ_author_name
'Zhang, Nan'
'Zhu, Di'
'Herbert, David E.'
'van Leest, Nicolaas P.'
'de Bruin, Bas'
'Budzelaar, Peter H.M.'

_publ_section_title
;
 Reactivity of Rhodium(II) amido/Rhodium(I) aminyl complexes
;
_journal_name_full 'Inorganica Chimica Acta'
_journal_page_first 709
_journal_page_last 716
_journal_paper_doi 10.1016/j.ica.2018.06.015
_journal_volume 482
_journal_year 2018
_chemical_formula_moiety 'C33 H43 N3 Rh'
_chemical_formula_sum 'C33 H43 N3 Rh'
_chemical_formula_weight 584.61
_chemical_properties_physical 'air-sensitive, moisture-sensitive'
_space_group_crystal_system monoclinic
_space_group_IT_number 14
_space_group_name_Hall '-P 2ybc'
_space_group_name_H-M_alt 'P 1 21/c 1'
_atom_sites_solution_hydrogens mixed
_cell_angle_alpha 90
_cell_angle_beta 106.011(4)
_cell_angle_gamma 90
_cell_formula_units_Z 4
_cell_length_a 15.1673(10)
_cell_length_b 7.9539(5)
_cell_length_c 25.0698(16)
_cell_measurement_reflns_used 9559
_cell_measurement_temperature 150(2)
_cell_measurement_theta_max 30.1765
_cell_measurement_theta_min 2.4725
_cell_volume 2907.1(3)
_computing_structure_refinement 'SHELXL-2017/1 (Sheldrick, 2017)'
_computing_structure_solution 'SHELXS-2017/1 (Sheldrick, 2017)'
_diffrn_ambient_temperature 150(2)
_diffrn_measured_fraction_theta_full 0.999
_diffrn_measured_fraction_theta_max 0.999
_diffrn_measurement_device_type 'Bruker D8 QUEST ECO CMOS'
_diffrn_radiation_probe x-ray
_diffrn_radiation_type MoK\a
_diffrn_radiation_wavelength 0.71073
_diffrn_reflns_av_R_equivalents 0.0610
_diffrn_reflns_av_unetI/netI 0.0262
_diffrn_reflns_Laue_measured_fraction_full 0.999
_diffrn_reflns_Laue_measured_fraction_max 0.999
_diffrn_reflns_limit_h_max 18
_diffrn_reflns_limit_h_min -18
_diffrn_reflns_limit_k_max 9
_diffrn_reflns_limit_k_min -9
_diffrn_reflns_limit_l_max 30
_diffrn_reflns_limit_l_min -30
_diffrn_reflns_number 88558
_diffrn_reflns_point_group_measured_fraction_full 0.999
_diffrn_reflns_point_group_measured_fraction_max 0.999
_diffrn_reflns_theta_full 25.242
_diffrn_reflns_theta_max 25.493
_diffrn_reflns_theta_min 2.472
_diffrn_source 'fine-focus tube'
_exptl_absorpt_coefficient_mu 0.613
_exptl_absorpt_correction_T_max 0.7461
_exptl_absorpt_correction_T_min 0.7167
_exptl_absorpt_correction_type multi-scan
_exptl_absorpt_process_details 'SADABS V2014/5 (Bruker AXS Inc.)'
_exptl_crystal_colour blue
_exptl_crystal_density_diffrn 1.336
_exptl_crystal_description block
_exptl_crystal_F_000 1228
_exptl_crystal_recrystallization_method Hexane
_exptl_crystal_size_max 0.130
_exptl_crystal_size_mid 0.110
_exptl_crystal_size_min 0.050
_refine_diff_density_max 1.737
_refine_diff_density_min -0.644
_refine_diff_density_rms 0.075
_refine_ls_extinction_coef .
_refine_ls_extinction_method none
_refine_ls_goodness_of_fit_ref 1.057
_refine_ls_hydrogen_treatment mixed
_refine_ls_matrix_type full
_refine_ls_number_parameters 352
_refine_ls_number_reflns 5408
_refine_ls_number_restraints 0
_refine_ls_restrained_S_all 1.057
_refine_ls_R_factor_all 0.0486
_refine_ls_R_factor_gt 0.0355
_refine_ls_shift/su_max 0.001
_refine_ls_shift/su_mean 0.000
_refine_ls_structure_factor_coef Fsqd
_refine_ls_weighting_details 'w=1/[\s^2^(Fo^2^)+(0.0294P)^2^+5.8597P] where P=(Fo^2^+2Fc^2^)/3'
_refine_ls_weighting_scheme calc
_refine_ls_wR_factor_gt 0.0752
_refine_ls_wR_factor_ref 0.0807
_reflns_Friedel_coverage 0.000
_reflns_Friedel_fraction_full .
_reflns_Friedel_fraction_max .
_reflns_number_gt 4537
_reflns_number_total 5408
_reflns_threshold_expression 'I > 2\s(I)'
_cod_data_source_file ICA-2018-482-709.cif
_cod_data_source_block complex_3a
_cod_original_sg_symbol_H-M 'P 21/c'
_cod_database_code 1563981
_shelx_space_group_comment
;
The symmetry employed for this shelxl refinement is uniquely defined
by the following loop, which should always be used as a source of
symmetry information in preference to the above space-group names.
They are only intended as comments.
;
_shelx_estimated_absorpt_t_min 0.925
_shelx_estimated_absorpt_t_max 0.970
_exptl_absorpt_special_details 'SADABS V2014/5 (Bruker AXS Inc.)'

loop_
_space_group_symop_operation_xyz
'x, y, z'
'-x, y+1/2, -z+1/2'
'-x, -y, -z'
'x, -y-1/2, z-1/2'

loop_
_atom_site_label
_atom_site_type_symbol
_atom_site_fract_x
_atom_site_fract_y
_atom_site_fract_z
_atom_site_U_iso_or_equiv
_atom_site_adp_type
_atom_site_occupancy
_atom_site_site_symmetry_order
_atom_site_calc_flag
_atom_site_refinement_flags_posn
_atom_site_refinement_flags_adp
_atom_site_refinement_flags_occupancy
_atom_site_disorder_assembly
_atom_site_disorder_group
Rh1 Rh 0.26068(2) 0.32501(3) 0.37163(2) 0.01803(8) Uani 1 1 d . . . . .
N1 N 0.34139(16) 0.1454(3) 0.35455(9) 0.0181(5) Uani 1 1 d . . . . .
N2 N 0.28301(16) 0.2369(3) 0.44924(10) 0.0203(5) Uani 1 1 d . . . . .
N3 N 0.23402(18) 0.4251(3) 0.29847(11) 0.0233(6) Uani 1 1 d . . . . .
C11 C 0.4333(2) -0.1116(4) 0.36560(13) 0.0288(7) Uani 1 1 d . . . . .
H111 H 0.391865 -0.164527 0.332889 0.043 Uiso 1 1 calc R U . . .
H112 H 0.456466 -0.196914 0.394246 0.043 Uiso 1 1 calc R U . . .
H113 H 0.484921 -0.059996 0.355244 0.043 Uiso 1 1 calc R U . . .
C12 C 0.38210(19) 0.0217(4) 0.38776(12) 0.0200(6) Uani 1 1 d . . . . .
C13 C 0.3800(2) 0.0043(4) 0.44301(12) 0.0230(7) Uani 1 1 d . . . . .
H13 H 0.413602 -0.087441 0.463025 0.028 Uiso 1 1 calc R U . . .
C14 C 0.3344(2) 0.1061(4) 0.47189(12) 0.0216(6) Uani 1 1 d . . . . .
C15 C 0.3435(2) 0.0585(5) 0.53167(13) 0.0321(8) Uani 1 1 d . . . . .
H151 H 0.357142 0.159296 0.555001 0.048 Uiso 1 1 calc R U . . .
H152 H 0.393435 -0.022973 0.544166 0.048 Uiso 1 1 calc R U . . .
H153 H 0.285960 0.008556 0.534513 0.048 Uiso 1 1 calc R U . . .
C21 C 0.3599(2) 0.1537(4) 0.30124(11) 0.0182(6) Uani 1 1 d . . . . .
C22 C 0.2996(2) 0.0813(4) 0.25463(12) 0.0218(7) Uani 1 1 d . . . . .
C23 C 0.3210(2) 0.0964(4) 0.20392(13) 0.0286(7) Uani 1 1 d . . . . .
H23 H 0.281672 0.046511 0.171611 0.034 Uiso 1 1 calc R U . . .
C24 C 0.3980(2) 0.1820(4) 0.19995(14) 0.0334(8) Uani 1 1 d . . . . .
H24 H 0.410841 0.191388 0.165073 0.040 Uiso 1 1 calc R U . . .
C25 C 0.4563(2) 0.2542(4) 0.24640(14) 0.0308(8) Uani 1 1 d . . . . .
H25 H 0.509164 0.312882 0.243268 0.037 Uiso 1 1 calc R U . . .
C26 C 0.4386(2) 0.2420(4) 0.29769(13) 0.0238(7) Uani 1 1 d . . . . .
C27 C 0.2140(2) -0.0063(4) 0.25861(13) 0.0299(7) Uani 1 1 d . . . . .
H271 H 0.230320 -0.112574 0.278666 0.045 Uiso 1 1 calc R U . . .
H272 H 0.174484 -0.028963 0.221214 0.045 Uiso 1 1 calc R U . . .
H273 H 0.181186 0.065531 0.278555 0.045 Uiso 1 1 calc R U . . .
C28 C 0.5007(2) 0.3212(5) 0.34836(14) 0.0338(8) Uani 1 1 d . . . . .
H281 H 0.552437 0.374680 0.338745 0.051 Uiso 1 1 calc R U . . .
H282 H 0.523648 0.234641 0.376609 0.051 Uiso 1 1 calc R U . . .
H283 H 0.466574 0.406006 0.362924 0.051 Uiso 1 1 calc R U . . .
C31 C 0.2404(2) 0.3320(4) 0.48450(11) 0.0238(7) Uani 1 1 d . . . . .
C32 C 0.1535(2) 0.2853(5) 0.48863(13) 0.0315(8) Uani 1 1 d . . . . .
C33 C 0.1148(3) 0.3800(6) 0.52319(15) 0.0432(10) Uani 1 1 d . . . . .
H33 H 0.056156 0.349951 0.526846 0.052 Uiso 1 1 calc R U . . .
C34 C 0.1597(3) 0.5158(5) 0.55203(15) 0.0471(11) Uani 1 1 d . . . . .
H34 H 0.131977 0.578982 0.575223 0.056 Uiso 1 1 calc R U . . .
C35 C 0.2456(3) 0.5611(5) 0.54737(14) 0.0425(10) Uani 1 1 d . . . . .
H35 H 0.276054 0.655678 0.567316 0.051 Uiso 1 1 calc R U . . .
C36 C 0.2877(2) 0.4697(4) 0.51388(13) 0.0311(8) Uani 1 1 d . . . . .
C37 C 0.1050(2) 0.1353(5) 0.45758(15) 0.0436(10) Uani 1 1 d . . . . .
H371 H 0.042043 0.131253 0.460725 0.065 Uiso 1 1 calc R U . . .
H372 H 0.137528 0.032551 0.473359 0.065 Uiso 1 1 calc R U . . .
H373 H 0.103757 0.144246 0.418394 0.065 Uiso 1 1 calc R U . . .
C38 C 0.3816(2) 0.5143(5) 0.50929(15) 0.0409(9) Uani 1 1 d . . . . .
H381 H 0.400277 0.623139 0.527152 0.061 Uiso 1 1 calc R U . . .
H382 H 0.380381 0.521067 0.470051 0.061 Uiso 1 1 calc R U . . .
H383 H 0.425524 0.427680 0.527663 0.061 Uiso 1 1 calc R U . . .
C41 C 0.16305(19) 0.5304(4) 0.27182(12) 0.0195(6) Uani 1 1 d . . . . .
C42 C 0.1080(2) 0.6048(4) 0.30255(12) 0.0220(6) Uani 1 1 d . . . . .
C43 C 0.0317(2) 0.6984(4) 0.27507(13) 0.0275(7) Uani 1 1 d . . . . .
H43 H -0.005610 0.748200 0.295579 0.033 Uiso 1 1 calc R U . . .
C44 C 0.0094(2) 0.7199(4) 0.21811(14) 0.0297(8) Uani 1 1 d . . . . .
H44 H -0.044151 0.780699 0.199500 0.036 Uiso 1 1 calc R U . . .
C45 C 0.0655(2) 0.6527(4) 0.18838(13) 0.0259(7) Uani 1 1 d . . . . .
H45 H 0.050469 0.670675 0.149439 0.031 Uiso 1 1 calc R U . . .
C46 C 0.1429(2) 0.5599(4) 0.21386(12) 0.0213(6) Uani 1 1 d . . . . .
C47 C 0.1362(2) 0.5880(4) 0.36489(13) 0.0268(7) Uani 1 1 d . . . . .
C48 C 0.2121(3) 0.7150(5) 0.39055(15) 0.0411(9) Uani 1 1 d . . . . .
H481 H 0.264544 0.696194 0.375589 0.062 Uiso 1 1 calc R U . . .
H482 H 0.231516 0.700664 0.430938 0.062 Uiso 1 1 calc R U . . .
H483 H 0.188763 0.829449 0.381527 0.062 Uiso 1 1 calc R U . . .
C49 C 0.0579(3) 0.6072(5) 0.39164(16) 0.0447(10) Uani 1 1 d . . . . .
H491 H 0.035553 0.723377 0.387279 0.067 Uiso 1 1 calc R U . . .
H492 H 0.079990 0.579847 0.431210 0.067 Uiso 1 1 calc R U . . .
H493 H 0.007891 0.530760 0.373633 0.067 Uiso 1 1 calc R U . . .
C50 C 0.2050(2) 0.4929(4) 0.18028(13) 0.0272(7) Uani 1 1 d . . . . .
H50 H 0.225819 0.378425 0.195022 0.033 Uiso 1 1 calc R U . . .
C51 C 0.2905(2) 0.6016(5) 0.18909(16) 0.0413(9) Uani 1 1 d . . . . .
H511 H 0.273044 0.713971 0.173807 0.062 Uiso 1 1 calc R U . . .
H512 H 0.332480 0.550235 0.170250 0.062 Uiso 1 1 calc R U . . .
H513 H 0.321098 0.610470 0.228897 0.062 Uiso 1 1 calc R U . . .
C52 C 0.1585(3) 0.4735(6) 0.11859(14) 0.0462(10) Uani 1 1 d . . . . .
H521 H 0.099806 0.415069 0.113397 0.069 Uiso 1 1 calc R U . . .
H522 H 0.198007 0.408058 0.101346 0.069 Uiso 1 1 calc R U . . .
H523 H 0.147558 0.584805 0.101273 0.069 Uiso 1 1 calc R U . . .
H47 H 0.158(2) 0.470(4) 0.3760(12) 0.021(8) Uiso 1 1 d . . . . .
H3 H 0.265(2) 0.393(5) 0.2750(15) 0.039(10) Uiso 1 1 d . . . . .

loop_
_atom_site_aniso_label
_atom_site_aniso_U_11
_atom_site_aniso_U_22
_atom_site_aniso_U_33
_atom_site_aniso_U_23
_atom_site_aniso_U_13
_atom_site_aniso_U_12
Rh1 0.02192(13) 0.01890(12) 0.01374(12) 0.00071(10) 0.00570(8) 0.00163(11)
N1 0.0203(12) 0.0191(13) 0.0153(12) 0.0002(10) 0.0055(10) -0.0024(10)
N2 0.0193(13) 0.0250(14) 0.0162(12) -0.0010(11) 0.0044(10) -0.0015(11)
N3 0.0243(14) 0.0244(14) 0.0235(14) 0.0048(11) 0.0102(11) 0.0058(11)
C11 0.0328(18) 0.0291(18) 0.0250(17) 0.0029(14) 0.0090(14) 0.0092(15)
C12 0.0161(14) 0.0228(16) 0.0212(15) -0.0012(13) 0.0050(12) -0.0031(13)
C13 0.0211(15) 0.0266(17) 0.0201(15) 0.0060(13) 0.0038(12) 0.0040(13)
C14 0.0207(15) 0.0266(16) 0.0160(15) 0.0029(13) 0.0024(12) -0.0041(13)
C15 0.0359(19) 0.042(2) 0.0184(16) 0.0067(15) 0.0072(14) 0.0063(16)
C21 0.0244(15) 0.0148(15) 0.0176(14) 0.0010(12) 0.0098(12) 0.0051(12)
C22 0.0289(17) 0.0155(15) 0.0209(15) -0.0005(12) 0.0067(13) 0.0043(13)
C23 0.044(2) 0.0224(16) 0.0180(16) -0.0034(13) 0.0061(14) 0.0087(15)
C24 0.052(2) 0.0283(18) 0.0280(17) 0.0067(16) 0.0254(16) 0.0106(17)
C25 0.0315(18) 0.0309(18) 0.0373(19) 0.0046(16) 0.0218(16) 0.0020(15)
C26 0.0245(16) 0.0235(16) 0.0261(16) 0.0048(13) 0.0117(13) 0.0023(14)
C27 0.0304(18) 0.0296(18) 0.0271(17) -0.0046(14) 0.0037(14) -0.0042(15)
C28 0.0271(17) 0.038(2) 0.0366(19) 0.0018(17) 0.0089(14) -0.0110(16)
C31 0.0282(16) 0.0307(17) 0.0119(13) 0.0030(13) 0.0048(12) 0.0062(15)
C32 0.0272(17) 0.046(2) 0.0206(16) 0.0102(15) 0.0057(14) 0.0059(15)
C33 0.038(2) 0.068(3) 0.0296(19) 0.0155(19) 0.0195(17) 0.018(2)
C34 0.065(3) 0.057(3) 0.0272(19) 0.0053(19) 0.0258(19) 0.028(2)
C35 0.069(3) 0.037(2) 0.0216(18) -0.0048(16) 0.0116(18) 0.0092(19)
C36 0.040(2) 0.0314(19) 0.0200(16) 0.0007(14) 0.0049(14) 0.0055(16)
C37 0.0290(19) 0.062(3) 0.038(2) 0.0042(19) 0.0054(16) -0.0106(18)
C38 0.044(2) 0.042(2) 0.032(2) -0.0088(17) 0.0031(16) -0.0102(18)
C41 0.0189(15) 0.0162(15) 0.0235(15) 0.0026(12) 0.0060(12) -0.0012(12)
C42 0.0246(16) 0.0213(15) 0.0214(15) -0.0002(13) 0.0087(13) -0.0047(13)
C43 0.0268(17) 0.0246(18) 0.0347(18) -0.0003(14) 0.0145(14) 0.0041(14)
C44 0.0221(16) 0.0273(18) 0.0367(19) 0.0057(14) 0.0029(14) 0.0088(14)
C45 0.0287(17) 0.0236(17) 0.0221(15) 0.0032(13) 0.0015(13) 0.0006(14)
C46 0.0244(16) 0.0174(15) 0.0229(16) -0.0007(12) 0.0078(13) -0.0024(13)
C47 0.0341(19) 0.0247(18) 0.0245(17) 0.0015(14) 0.0128(14) 0.0013(15)
C48 0.057(2) 0.036(2) 0.0295(19) -0.0046(16) 0.0100(17) -0.0098(18)
C49 0.055(2) 0.048(2) 0.041(2) 0.0078(19) 0.0302(19) 0.017(2)
C50 0.0357(18) 0.0229(17) 0.0262(16) 0.0021(14) 0.0142(14) 0.0056(14)
C51 0.037(2) 0.044(2) 0.050(2) -0.0010(19) 0.0244(18) 0.0011(18)
C52 0.054(2) 0.059(3) 0.0284(19) -0.0081(19) 0.0166(18) 0.004(2)

loop_
_atom_type_symbol
_atom_type_description
_atom_type_scat_dispersion_real
_atom_type_scat_dispersion_imag
_atom_type_scat_source
C C 0.0033 0.0016 'International Tables Vol C Tables 4.2.6.8 and 6.1.1.4'
H H 0.0000 0.0000 'International Tables Vol C Tables 4.2.6.8 and 6.1.1.4'
N N 0.0061 0.0033 'International Tables Vol C Tables 4.2.6.8 and 6.1.1.4'
Rh Rh -1.1178 0.9187 'International Tables Vol C Tables 4.2.6.8 and 6.1.1.4'

loop_
_geom_angle_atom_site_label_1
_geom_angle_atom_site_label_2
_geom_angle_atom_site_label_3
_geom_angle
_geom_angle_site_symmetry_1
_geom_angle_site_symmetry_3
N3 Rh1 N1 94.08(10) . .
N3 Rh1 N2 175.39(11) . .
N1 Rh1 N2 90.49(10) . .
N3 Rh1 H47 81.4(9) . .
N1 Rh1 H47 166.1(9) . .
N2 Rh1 H47 94.3(9) . .
C12 N1 C21 116.1(2) . .
C12 N1 Rh1 126.96(19) . .
C21 N1 Rh1 116.90(18) . .
C14 N2 C31 117.2(2) . .
C14 N2 Rh1 127.5(2) . .
C31 N2 Rh1 115.23(19) . .
C41 N3 Rh1 129.7(2) . .
C41 N3 H3 110(2) . .
Rh1 N3 H3 120(2) . .
C12 C11 H111 109.5 . .
C12 C11 H112 109.5 . .
H111 C11 H112 109.5 . .
C12 C11 H113 109.5 . .
H111 C11 H113 109.5 . .
H112 C11 H113 109.5 . .
N1 C12 C13 124.1(3) . .
N1 C12 C11 119.2(3) . .
C13 C12 C11 116.7(3) . .
C14 C13 C12 127.4(3) . .
C14 C13 H13 116.3 . .
C12 C13 H13 116.3 . .
N2 C14 C13 123.4(3) . .
N2 C14 C15 120.0(3) . .
C13 C14 C15 116.6(3) . .
C14 C15 H151 109.5 . .
C14 C15 H152 109.5 . .
H151 C15 H152 109.5 . .
C14 C15 H153 109.5 . .
H151 C15 H153 109.5 . .
H152 C15 H153 109.5 . .
C22 C21 C26 121.7(3) . .
C22 C21 N1 120.4(3) . .
C26 C21 N1 117.8(3) . .
C21 C22 C23 117.5(3) . .
C21 C22 C27 121.1(3) . .
C23 C22 C27 121.4(3) . .
C24 C23 C22 121.4(3) . .
C24 C23 H23 119.3 . .
C22 C23 H23 119.3 . .
C25 C24 C23 120.2(3) . .
C25 C24 H24 119.9 . .
C23 C24 H24 119.9 . .
C24 C25 C26 120.7(3) . .
C24 C25 H25 119.6 . .
C26 C25 H25 119.6 . .
C25 C26 C21 118.5(3) . .
C25 C26 C28 121.4(3) . .
C21 C26 C28 120.1(3) . .
C22 C27 H271 109.5 . .
C22 C27 H272 109.5 . .
H271 C27 H272 109.5 . .
C22 C27 H273 109.5 . .
H271 C27 H273 109.5 . .
H272 C27 H273 109.5 . .
C26 C28 H281 109.5 . .
C26 C28 H282 109.5 . .
H281 C28 H282 109.5 . .
C26 C28 H283 109.5 . .
H281 C28 H283 109.5 . .
H282 C28 H283 109.5 . .
C32 C31 C36 121.6(3) . .
C32 C31 N2 119.7(3) . .
C36 C31 N2 118.7(3) . .
C33 C32 C31 117.9(3) . .
C33 C32 C37 121.5(3) . .
C31 C32 C37 120.6(3) . .
C34 C33 C32 121.4(4) . .
C34 C33 H33 119.3 . .
C32 C33 H33 119.3 . .
C33 C34 C35 120.1(3) . .
C33 C34 H34 120.0 . .
C35 C34 H34 120.0 . .
C34 C35 C36 120.9(4) . .
C34 C35 H35 119.5 . .
C36 C35 H35 119.5 . .
C35 C36 C31 118.1(3) . .
C35 C36 C38 121.7(3) . .
C31 C36 C38 120.2(3) . .
C32 C37 H371 109.5 . .
C32 C37 H372 109.5 . .
H371 C37 H372 109.5 . .
C32 C37 H373 109.5 . .
H371 C37 H373 109.5 . .
H372 C37 H373 109.5 . .
C36 C38 H381 109.5 . .
C36 C38 H382 109.5 . .
H381 C38 H382 109.5 . .
C36 C38 H383 109.5 . .
H381 C38 H383 109.5 . .
H382 C38 H383 109.5 . .
N3 C41 C42 119.3(3) . .
N3 C41 C46 120.9(3) . .
C42 C41 C46 119.8(3) . .
C43 C42 C41 119.4(3) . .
C43 C42 C47 121.4(3) . .
C41 C42 C47 119.1(3) . .
C44 C43 C42 120.7(3) . .
C44 C43 H43 119.6 . .
C42 C43 H43 119.6 . .
C45 C44 C43 119.8(3) . .
C45 C44 H44 120.1 . .
C43 C44 H44 120.1 . .
C44 C45 C46 121.8(3) . .
C44 C45 H45 119.1 . .
C46 C45 H45 119.1 . .
C45 C46 C41 118.4(3) . .
C45 C46 C50 120.5(3) . .
C41 C46 C50 121.1(3) . .
C42 C47 C49 114.5(3) . .
C42 C47 C48 110.0(3) . .
C49 C47 C48 109.6(3) . .
C42 C47 H47 110.2(17) . .
C49 C47 H47 101.8(17) . .
C48 C47 H47 110.5(18) . .
C47 C48 H481 109.5 . .
C47 C48 H482 109.5 . .
H481 C48 H482 109.5 . .
C47 C48 H483 109.5 . .
H481 C48 H483 109.5 . .
H482 C48 H483 109.5 . .
C47 C49 H491 109.5 . .
C47 C49 H492 109.5 . .
H491 C49 H492 109.5 . .
C47 C49 H493 109.5 . .
H491 C49 H493 109.5 . .
H492 C49 H493 109.5 . .
C52 C50 C46 114.4(3) . .
C52 C50 C51 110.1(3) . .
C46 C50 C51 110.7(3) . .
C52 C50 H50 107.1 . .
C46 C50 H50 107.1 . .
C51 C50 H50 107.1 . .
C50 C51 H511 109.5 . .
C50 C51 H512 109.5 . .
H511 C51 H512 109.5 . .
C50 C51 H513 109.5 . .
H511 C51 H513 109.5 . .
H512 C51 H513 109.5 . .
C50 C52 H521 109.5 . .
C50 C52 H522 109.5 . .
H521 C52 H522 109.5 . .
C50 C52 H523 109.5 . .
H521 C52 H523 109.5 . .
H522 C52 H523 109.5 . .

loop_
_geom_bond_atom_site_label_1
_geom_bond_atom_site_label_2
_geom_bond_distance
_geom_bond_site_symmetry_2
Rh1 N3 1.937(3) .
Rh1 N1 2.003(2) .
Rh1 N2 2.007(2) .
Rh1 H47 1.97(3) .
N1 C12 1.326(4) .
N1 C21 1.441(3) .
N2 C14 1.330(4) .
N2 C31 1.444(4) .
N3 C41 1.382(4) .
N3 H3 0.89(4) .
C11 C12 1.508(4) .
C11 H111 0.9800 .
C11 H112 0.9800 .
C11 H113 0.9800 .
C12 C13 1.401(4) .
C13 C14 1.391(4) .
C13 H13 0.9500 .
C14 C15 1.514(4) .
C15 H151 0.9800 .
C15 H152 0.9800 .
C15 H153 0.9800 .
C21 C22 1.395(4) .
C21 C26 1.408(4) .
C22 C23 1.401(4) .
C22 C27 1.501(4) .
C23 C24 1.379(5) .
C23 H23 0.9500 .
C24 C25 1.378(5) .
C24 H24 0.9500 .
C25 C26 1.387(4) .
C25 H25 0.9500 .
C26 C28 1.495(4) .
C27 H271 0.9800 .
C27 H272 0.9800 .
C27 H273 0.9800 .
C28 H281 0.9800 .
C28 H282 0.9800 .
C28 H283 0.9800 .
C31 C32 1.401(4) .
C31 C36 1.402(5) .
C32 C33 1.394(5) .
C32 C37 1.501(5) .
C33 C34 1.372(6) .
C33 H33 0.9500 .
C34 C35 1.386(6) .
C34 H34 0.9500 .
C35 C36 1.392(5) .
C35 H35 0.9500 .
C36 C38 1.503(5) .
C37 H371 0.9800 .
C37 H372 0.9800 .
C37 H373 0.9800 .
C38 H381 0.9800 .
C38 H382 0.9800 .
C38 H383 0.9800 .
C41 C42 1.413(4) .
C41 C46 1.419(4) .
C42 C43 1.389(4) .
C42 C47 1.508(4) .
C43 C44 1.384(4) .
C43 H43 0.9500 .
C44 C45 1.383(4) .
C44 H44 0.9500 .
C45 C46 1.385(4) .
C45 H45 0.9500 .
C46 C50 1.522(4) .
C47 C49 1.524(5) .
C47 C48 1.534(5) .
C47 H47 1.01(3) .
C48 H481 0.9800 .
C48 H482 0.9800 .
C48 H483 0.9800 .
C49 H491 0.9800 .
C49 H492 0.9800 .
C49 H493 0.9800 .
C50 C52 1.520(5) .
C50 C51 1.523(5) .
C50 H50 1.0000 .
C51 H511 0.9800 .
C51 H512 0.9800 .
C51 H513 0.9800 .
C52 H521 0.9800 .
C52 H522 0.9800 .
C52 H523 0.9800 .

loop_
_geom_torsion_atom_site_label_1
_geom_torsion_atom_site_label_2
_geom_torsion_atom_site_label_3
_geom_torsion_atom_site_label_4
_geom_torsion
_geom_torsion_site_symmetry_1
_geom_torsion_site_symmetry_2
_geom_torsion_site_symmetry_3
_geom_torsion_site_symmetry_4
C21 N1 C12 C13 172.9(3) . . . .
Rh1 N1 C12 C13 -4.9(4) . . . .
C21 N1 C12 C11 -7.9(4) . . . .
Rh1 N1 C12 C11 174.3(2) . . . .
N1 C12 C13 C14 2.1(5) . . . .
C11 C12 C13 C14 -177.1(3) . . . .
C31 N2 C14 C13 -179.5(3) . . . .
Rh1 N2 C14 C13 -1.9(4) . . . .
C31 N2 C14 C15 2.2(4) . . . .
Rh1 N2 C14 C15 179.7(2) . . . .
C12 C13 C14 N2 1.5(5) . . . .
C12 C13 C14 C15 179.9(3) . . . .
C12 N1 C21 C22 96.0(3) . . . .
Rh1 N1 C21 C22 -85.9(3) . . . .
C12 N1 C21 C26 -86.2(3) . . . .
Rh1 N1 C21 C26 91.8(3) . . . .
C26 C21 C22 C23 1.3(4) . . . .
N1 C21 C22 C23 179.0(3) . . . .
C26 C21 C22 C27 -177.5(3) . . . .
N1 C21 C22 C27 0.2(4) . . . .
C21 C22 C23 C24 -1.1(5) . . . .
C27 C22 C23 C24 177.7(3) . . . .
C22 C23 C24 C25 0.5(5) . . . .
C23 C24 C25 C26 0.0(5) . . . .
C24 C25 C26 C21 0.2(5) . . . .
C24 C25 C26 C28 -179.3(3) . . . .
C22 C21 C26 C25 -0.9(5) . . . .
N1 C21 C26 C25 -178.6(3) . . . .
C22 C21 C26 C28 178.7(3) . . . .
N1 C21 C26 C28 0.9(4) . . . .
C14 N2 C31 C32 -89.1(3) . . . .
Rh1 N2 C31 C32 93.1(3) . . . .
C14 N2 C31 C36 90.9(3) . . . .
Rh1 N2 C31 C36 -86.9(3) . . . .
C36 C31 C32 C33 -0.1(5) . . . .
N2 C31 C32 C33 179.9(3) . . . .
C36 C31 C32 C37 -178.8(3) . . . .
N2 C31 C32 C37 1.2(4) . . . .
C31 C32 C33 C34 0.5(5) . . . .
C37 C32 C33 C34 179.2(3) . . . .
C32 C33 C34 C35 -0.3(6) . . . .
C33 C34 C35 C36 -0.4(6) . . . .
C34 C35 C36 C31 0.8(5) . . . .
C34 C35 C36 C38 -178.6(3) . . . .
C32 C31 C36 C35 -0.5(5) . . . .
N2 C31 C36 C35 179.5(3) . . . .
C32 C31 C36 C38 178.8(3) . . . .
N2 C31 C36 C38 -1.1(4) . . . .
Rh1 N3 C41 C42 12.4(4) . . . .
Rh1 N3 C41 C46 -165.3(2) . . . .
N3 C41 C42 C43 -174.3(3) . . . .
C46 C41 C42 C43 3.6(4) . . . .
N3 C41 C42 C47 8.8(4) . . . .
C46 C41 C42 C47 -173.4(3) . . . .
C41 C42 C43 C44 -0.3(5) . . . .
C47 C42 C43 C44 176.6(3) . . . .
C42 C43 C44 C45 -2.3(5) . . . .
C43 C44 C45 C46 1.6(5) . . . .
C44 C45 C46 C41 1.7(5) . . . .
C44 C45 C46 C50 -177.8(3) . . . .
N3 C41 C46 C45 173.6(3) . . . .
C42 C41 C46 C45 -4.2(4) . . . .
N3 C41 C46 C50 -7.0(4) . . . .
C42 C41 C46 C50 175.3(3) . . . .
C43 C42 C47 C49 26.5(4) . . . .
C41 C42 C47 C49 -156.6(3) . . . .
C43 C42 C47 C48 -97.4(4) . . . .
C41 C42 C47 C48 79.5(4) . . . .
C45 C46 C50 C52 -23.2(4) . . . .
C41 C46 C50 C52 157.3(3) . . . .
C45 C46 C50 C51 101.8(3) . . . .
C41 C46 C50 C51 -77.7(4) . . . .
